data_7248226
loop_
_publ_author_name
'Cheret, Yohan'
'Avarvari, Narcis'
'Zigon, Nicolas'

_publ_section_title
;
 Metal--organic polyhedron from a flexible
 tetrakis(thiobenzyl-carboxylate)-tetrathiafulvalene
;
_journal_issue 15
_journal_name_full CrystEngComm
_journal_page_first 2072
_journal_page_last 2077
_journal_paper_doi 10.1039/D3CE01251D
_journal_volume 26
_journal_year 2024
_chemical_formula_moiety 'C152 H96 Cu8 O40 S32, 0.25(C6 H14 N2 O2), 0.66(C3 N O)'
_chemical_formula_sum 'C155.9 H101.1 Cu8 N1.3 O41.3 S32'
_chemical_formula_weight 4187.51
_chemical_name_systematic
'[tetrakis(\m~2~-4,4',4'',4'''-(([2,2'-bi(1,3-dithiolylidene)]-4,4',5,5'-tetrayltetrakis(sulfanediyl))tetrakis(methylene))tetrabenzoate-O,O')-bis(water)-di-copper(ii)]4, dimethylformamide solvate'
_space_group_crystal_system monoclinic
_space_group_IT_number 11
_space_group_name_Hall '-P 2yb'
_space_group_name_H-M_alt 'P 1 21/m 1'
_atom_sites_solution_hydrogens geom
_atom_sites_solution_primary direct
_audit_creation_date 2024-01-19
_audit_creation_method
;
Olex2 1.3-ac4
(compiled 2019.04.23 svn.r3594 for Rigaku Oxford Diffraction, GUI svn.r5739)
;
_audit_update_record
;
2024-01-24 deposited with the CCDC.	2024-02-26 downloaded from the CCDC.
;
_cell_angle_alpha 90
_cell_angle_beta 104.324(15)
_cell_angle_gamma 90
_cell_formula_units_Z 2
_cell_length_a 19.081(3)
_cell_length_b 31.525(6)
_cell_length_c 20.060(2)
_cell_measurement_reflns_used 3080
_cell_measurement_temperature 180.00(10)
_cell_measurement_theta_max 60.0850
_cell_measurement_theta_min 3.1880
_cell_volume 11692(3)
_computing_cell_refinement 'CrysAlisPro 1.171.43.90 (Rigaku OD, 2023)'
_computing_data_collection 'CrysAlisPro system (CCD 42.102a (release 15-09-2023))'
_computing_data_reduction 'CrysAlisPro 1.171.43.90 (Rigaku OD, 2023)'
_computing_molecular_graphics 'Olex2 (Dolomanov et al., 2009)'
_computing_publication_material 'Olex2 (Dolomanov et al., 2009)'
_computing_structure_refinement 'ShelXL (Sheldrick, 2015)'
_computing_structure_solution 'ShelXS (Sheldrick, 2008)'
_diffrn_ambient_environment N~2~
_diffrn_ambient_temperature 180.00(10)
_diffrn_detector 'CCD plate'
_diffrn_detector_area_resol_mean 5.1990
_diffrn_detector_type AtlasS2
_diffrn_measured_fraction_theta_full 0.987
_diffrn_measured_fraction_theta_max 0.987
_diffrn_measurement_details
;
List of Runs (angles in degrees, time in seconds):

  # Type    Start    End  Width  t~exp~   \w     \q     \k     \f   Frames
#--------------------------------------------------------------------------
  1  \w    -69.00  -9.00   1.00  100.00    --    0.00 -57.00 150.00   60
  2  \w    -31.00  25.00   1.00  100.00    --    0.00  77.00-120.00   56
  3  \w     99.00 147.00   1.00  400.00    --   80.52  61.00  60.00   48
  4  \w      9.00  42.00   1.00  400.00    --   80.52 -45.00  90.00   33
  5  \w      7.00  33.00   1.00  400.00    --   80.52 -30.00-180.00   26
  6  \w      6.00  35.00   1.00  400.00    --   80.52 -30.00 -30.00   29
  7  \w      9.00  34.00   1.00  400.00    --   80.52 -30.00  60.00   25
  8  \w    114.00 145.00   1.00  400.00    --   80.52  77.00  90.00   31
  9  \w      6.00  32.00   1.00  400.00    --   80.52 -30.00 150.00   26
 10  \w     10.00  68.00   1.00  400.00    --   80.52 -61.00-120.00   58
 11  \w     11.00  43.00   1.00  400.00    --   80.52 -45.00 120.00   32
 12  \w     43.00  70.00   1.00  400.00    --   80.52 -61.00 -60.00   27
 13  \w     10.00  37.00   1.00  400.00    --   80.52 -45.00-180.00   27
 14  \w     18.00  62.00   1.00  400.00    --   80.52 -61.00 -90.00   44
 15  \w      7.00  29.00   1.00  400.00    --   80.52 -30.00 -60.00   22
;
_diffrn_measurement_device 'four-circle diffractometer'
_diffrn_measurement_device_type 'SuperNova, Single source at offset/far, AtlasS2'
_diffrn_measurement_method '\w scans'
_diffrn_orient_matrix_type 'CrysAlisPro convention (1999,Acta A55,543-557)'
_diffrn_orient_matrix_UB_11 0.0615464000
_diffrn_orient_matrix_UB_12 0.0152584000
_diffrn_orient_matrix_UB_13 -0.0313806000
_diffrn_orient_matrix_UB_21 0.0479905000
_diffrn_orient_matrix_UB_22 -0.0367693000
_diffrn_orient_matrix_UB_23 0.0359257000
_diffrn_orient_matrix_UB_31 -0.0290833000
_diffrn_orient_matrix_UB_32 -0.0283633000
_diffrn_orient_matrix_UB_33 -0.0632841000
_diffrn_radiation_monochromator mirror
_diffrn_radiation_probe x-ray
_diffrn_radiation_type 'Cu K\a'
_diffrn_radiation_wavelength 1.54184
_diffrn_reflns_av_R_equivalents 0.0962
_diffrn_reflns_av_unetI/netI 0.1165
_diffrn_reflns_Laue_measured_fraction_full 0.987
_diffrn_reflns_Laue_measured_fraction_max 0.987
_diffrn_reflns_limit_h_max 13
_diffrn_reflns_limit_h_min -13
_diffrn_reflns_limit_k_max 22
_diffrn_reflns_limit_k_min -22
_diffrn_reflns_limit_l_max 11
_diffrn_reflns_limit_l_min -14
_diffrn_reflns_number 11535
_diffrn_reflns_point_group_measured_fraction_full 0.987
_diffrn_reflns_point_group_measured_fraction_max 0.987
_diffrn_reflns_theta_full 33.411
_diffrn_reflns_theta_max 33.411
_diffrn_reflns_theta_min 2.771
_diffrn_source 'micro-focus sealed X-ray tube'
_diffrn_source_type 'SuperNova (Cu) X-ray Source'
_exptl_absorpt_coefficient_mu 3.929
_exptl_absorpt_correction_T_max 0.812
_exptl_absorpt_correction_T_min 0.229
_exptl_absorpt_correction_type gaussian
_exptl_absorpt_process_details
;
CrysAlisPro 1.171.43.90 (Rigaku Oxford Diffraction, 2023)
Numerical absorption correction based on gaussian integration over
a multifaceted crystal model
Empirical absorption correction using spherical harmonics,
implemented in SCALE3 ABSPACK scaling algorithm.
;
_exptl_crystal_colour green
_exptl_crystal_colour_primary green
_exptl_crystal_density_diffrn 1.189
_exptl_crystal_description needle
_exptl_crystal_F_000 4240
_exptl_crystal_recrystallization_method 'solvothermal in DMF'
_exptl_crystal_size_max 0.32
_exptl_crystal_size_mid 0.06
_exptl_crystal_size_min 0.05
_refine_diff_density_max 0.865
_refine_diff_density_min -0.515
_refine_diff_density_rms 0.114
_refine_ls_extinction_method none
_refine_ls_goodness_of_fit_ref 1.430
_refine_ls_hydrogen_treatment constr
_refine_ls_matrix_type full
_refine_ls_number_parameters 586
_refine_ls_number_reflns 4566
_refine_ls_number_restraints 287
_refine_ls_restrained_S_all 1.395
_refine_ls_R_factor_all 0.1717
_refine_ls_R_factor_gt 0.1460
_refine_ls_shift/su_max 0.004
_refine_ls_shift/su_mean 0.000
_refine_ls_structure_factor_coef Fsqd
_refine_ls_weighting_details 'w=1/[\s^2^(Fo^2^)+(0.2000P)^2^] where P=(Fo^2^+2Fc^2^)/3'
_refine_ls_weighting_scheme calc
_refine_ls_wR_factor_gt 0.3817
_refine_ls_wR_factor_ref 0.4082
_reflns_Friedel_coverage 0.000
_reflns_number_gt 3178
_reflns_number_total 4566
_reflns_threshold_expression 'I > 2\s(I)'
_cod_data_source_file d3ce01251d2.cif
_cod_data_source_block cy082_dmf_cuaco-131023
_cod_depositor_comments 'Adding full bibliography for 7248225--7248227.cif.'
_cod_original_formula_sum 'C155.90 H101.10 Cu8 N1.30 O41.30 S32'
_cod_database_code 7248226
_shelx_shelxl_version_number 2018/3
_chemical_oxdiff_formula 'C152 H96 Cu8 O40 S32'
_shelx_space_group_comment
;
The symmetry employed for this shelxl refinement is uniquely defined
by the following loop, which should always be used as a source of
symmetry information in preference to the above space-group names.
They are only intended as comments.
;
_shelx_estimated_absorpt_t_max 0.828
_shelx_estimated_absorpt_t_min 0.366
_diffrn_oxdiff_digest_frames
;
018597a471a5eda839fadd18bfe423f91d00566791d
;
_reflns_odcompleteness_completeness 97.71
_reflns_odcompleteness_iscentric 1
_reflns_odcompleteness_theta 44.45
_olex2_refinement_description
;
1. Fixed Uiso
 At 1.2 times of:
  All C(H) groups, All C(H,H) groups
 At 1.5 times of:
  All C(H,H,H) groups
2. Restrained distances
 N1A-C3A = N1B-C3B
 1.33 with sigma of 0.02
 N1A-C2A = N1A-C1A = N1B-C2B = N1B-C1B
 1.44 with sigma of 0.02
 C3A-O1A = C3B-O1B
 1.22 with sigma of 0.02
 C30-C30_$1
 1.2 with sigma of 0.02
 C11_$1-C11
 1.25 with sigma of 0.02
 C1A-C3A = C2A-C3A = C2A-C1A = C2B-C3B = C1B-C3B = C1B-C2B
 2.45 with sigma of 0.04
 N1A-O1A = N1B-O1B
 2.25 with sigma of 0.04
 O5-C57 \\sim O6-C57 \\sim O4-C19 \\sim O3-C19 \\sim O1-C1 \\sim O2-C1 \\sim
O11-C76 \\sim O12-C76 \\sim O10-
 C20 \\sim O9-C20 \\sim O18-C68 \\sim O17-C68 \\sim O19-C39 \\sim O20-C39 \\sim
O16-C38 \\sim O15-C38
 with sigma of 0.02
3. Restrained planarity
 S14, C49, S11, C58, S15, S10
 with sigma of 0.1
 O1B, C3B, C1B, C2B, N1B
 with sigma of 0.1
4. Uiso/Uaniso restraints and constraints
Uanis(C47) \\sim Ueq, Uanis(C48) \\sim Ueq, Uanis(C49) \\sim Ueq, Uanis(C58)
\\sim Ueq, Uanis(C60) \\sim Ueq, Uanis(C59) \\sim Ueq: with sigma of 0.01 and
sigma for terminal atoms of 0.025
Uanis(C30) \\sim Ueq, Uanis(C28) \\sim Ueq, Uanis(C29) \\sim Ueq, Uanis(S6)
\\sim Ueq, Uanis(S7) \\sim Ueq: with sigma of 0.01 and sigma for terminal atoms
of 0.025
Uanis(C9) \\sim Ueq, Uanis(C10) \\sim Ueq, Uanis(S3) \\sim Ueq, Uanis(C11)
\\sim Ueq, Uanis(S2) \\sim Ueq: with sigma of 0.05 and sigma for terminal atoms
of 0.1
5. Rigid body (RIGU) restrains
 C30, C28, C29, S6, S7
 with sigma for 1-2 distances of 0.002 and sigma for 1-3 distances of 0.002
 C9, C10, S3, C11, S2
 with sigma for 1-2 distances of 0.002 and sigma for 1-3 distances of 0.002
6. Others
 Fixed Sof: C1A(0.25) H1AA(0.25) H1AB(0.25) H1AC(0.25) N1A(0.25) C2A(0.25)
 H2AA(0.25) H2AB(0.25) H2AC(0.25) C3A(0.25) H3A(0.25) O1A(0.25) C2B(0.33)
 C3B(0.33) N1B(0.33) O1B(0.33) C1B(0.33)
7.a Secondary CH2 refined with riding coordinates:
 C31(H31A,H31B), C8(H8A,H8B), C50(H50A,H50B), C46(H46A,H46B), C27(H27A,H27B),
 C69(H69A,H69B), C61(H61A,H61B), C12(H12A,H12B)
7.b Aromatic/amide H refined with riding coordinates:
 C25(H25), C26(H26), C22(H22), C23(H23), C72(H72), C71(H71), C75(H75),
 C74(H74), C4(H4), C3(H3), C7(H7), C6(H6), C36(H36), C37(H37), C33(H33),
 C34(H34), C42(H42), C41(H41), C45(H45), C44(H44), C17(H17), C18(H18), C14(H14),
  C15(H15), C55(H55), C56(H56), C52(H52), C53(H53), C64(H64), C66(H66),
 C67(H67), C63(H63), C3A(H3A)
7.c Fitted hexagon refined as free rotating group:
 C24(C25,C26,C21,C22,C23), C73(C72,C71,C70,C75,C74), C35(C36,C37,C32,C33,C34),
 C43(C42,C41,C40,C45,C44), C16(C17,C18,C13,C14,C15), C55(C56,C51,C52,C53,C54),
 C64(C65,C66,C67,C62,C63)
7.d Idealised Me refined with riding coordinates:
 C1A(H1AA,H1AB,H1AC), C2A(H2AA,H2AB,H2AC)
;
_smtbx_masks_void_probe_radius 1.2
_smtbx_masks_void_truncation_radius 1.2
_ins_header
;
TITL CY082_DMF_CuAcO-131023 in P2(1)/m 
REM P2(1)/m (#11 in standard setting)
CELL 1.54184  19.080747  31.525297  20.060428  90.0000 104.3237  90.0000
ZERR    3.00   0.003253   0.006107   0.002468   0.0000   0.0150   0.0000
LATT  1
SYMM -x, y+1/2,-z 
SFAC C H O S Cu
UNIT 456.00 288.00 120.00 96.00 24.00
REM  CrysAlisPro recorded range (K): Min=180.0; max=180.0; aver:180.0
TEMP -93
SIZE 0.05 0.06 0.32
TREF
HKLF 4
END
;
_olex2_exptl_crystal_mounting_method 'paraffin oil'
_olex2_submission_special_instructions 'No special instructions were received'
_oxdiff_exptl_absorpt_empirical_details
;
Empirical correction (ABSPACK) includes:
- Absorption correction using spherical harmonics
- Frame scaling
- Detector area scaling
;
_oxdiff_exptl_absorpt_empirical_full_max 1.451
_oxdiff_exptl_absorpt_empirical_full_min 0.681

loop_
_space_group_symop_operation_xyz
'x, y, z'
'-x, y+1/2, -z'
'-x, -y, -z'
'x, -y-1/2, z'

loop_
_atom_site_label
_atom_site_type_symbol
_atom_site_fract_x
_atom_site_fract_y
_atom_site_fract_z
_atom_site_U_iso_or_equiv
_atom_site_adp_type
_atom_site_occupancy
_atom_site_site_symmetry_order
_atom_site_calc_flag
_atom_site_refinement_flags_posn
_atom_site_refinement_flags_adp
_atom_site_refinement_flags_occupancy
_atom_site_disorder_assembly
_atom_site_disorder_group
Cu5 Cu 0.7481(2) 0.62552(17) 0.6283(2) 0.100(2) Uani 1 1 d . . . . .
C59 C 0.455(3) 0.5348(13) 0.199(2) 0.137(15) Uani 1 1 d . U . . .
S10 S 0.5365(6) 0.5266(4) 0.2371(5) 0.134(4) Uani 1 1 d . . . . .
C58 C 0.5675(19) 0.5220(7) 0.1612(15) 0.063(10) Uani 1 1 d . U . . .
S15 S 0.4925(6) 0.5264(3) 0.0870(4) 0.116(4) Uani 1 1 d . . . . .
C60 C 0.418(2) 0.5384(12) 0.126(2) 0.126(14) Uani 1 1 d . U . . .
C38 C 0.7018(18) 0.5957(8) 0.7358(16) 0.100(12) Uiso 1 1 d D . . . .
O15 O 0.7040(11) 0.6295(7) 0.7034(10) 0.101(7) Uiso 1 1 d D . . . .
Cu3 Cu 0.8561(4) 0.750000 0.3454(3) 0.124(3) Uani 1 2 d S T P . .
S16 S 0.3370(7) 0.5393(6) 0.0791(5) 0.195(7) Uani 1 1 d . . . . .
O16 O 0.7185(11) 0.5578(7) 0.7277(10) 0.103(7) Uiso 1 1 d D . . . .
Cu2 Cu 0.3300(4) 0.750000 0.3911(4) 0.136(3) Uani 1 2 d S T P . .
O8 O 1.079(3) 0.750000 0.286(3) 0.24(2) Uiso 1 2 d S T P . .
Cu4 Cu 0.9857(4) 0.750000 0.3146(3) 0.136(3) Uani 1 2 d S T P . .
O7 O 0.757(3) 0.750000 0.379(2) 0.23(2) Uiso 1 2 d S T P . .
Cu6 Cu 0.7628(3) 0.54356(18) 0.6545(2) 0.113(2) Uani 1 1 d . . . . .
Cu1 Cu 0.4716(4) 0.750000 0.4038(5) 0.149(4) Uani 1 2 d S T P . .
O2 O 0.8537(11) 0.9414(7) 0.7135(10) 0.097(7) Uiso 1 1 d D . . . .
O22 O 0.7406(12) 0.6895(7) 0.6042(11) 0.115(8) Uiso 1 1 d . . . . .
C24 C 0.4376(17) 0.6196(8) 0.6702(11) 0.136(14) Uiso 1 1 d . . . . .
C25 C 0.4980(12) 0.6309(8) 0.6472(12) 0.115(13) Uiso 1 1 d G . . . .
H25 H 0.544957 0.622874 0.672938 0.138 Uiso 1 1 calc R . . . .
C26 C 0.4898(13) 0.6538(7) 0.5866(12) 0.095(11) Uiso 1 1 d G . . . .
H26 H 0.531112 0.661486 0.570878 0.114 Uiso 1 1 calc R . . . .
C21 C 0.4211(16) 0.6655(7) 0.5490(10) 0.135(14) Uiso 1 1 d G . . . .
C22 C 0.3607(12) 0.6542(9) 0.5720(14) 0.172(18) Uiso 1 1 d G . . . .
H22 H 0.313790 0.662205 0.546297 0.206 Uiso 1 1 calc R . . . .
C23 C 0.3689(13) 0.6313(9) 0.6326(15) 0.153(16) Uiso 1 1 d G . . . .
H23 H 0.327634 0.623593 0.648356 0.183 Uiso 1 1 calc R . . . .
O1 O 0.8394(12) 0.8703(7) 0.6894(10) 0.102(7) Uiso 1 1 d D . . . .
O21 O 0.7761(12) 0.4759(7) 0.6811(10) 0.115(8) Uiso 1 1 d . . . . .
S5 S 0.4703(7) 0.6094(4) 0.9471(5) 0.142(4) Uani 1 1 d . . . . .
S13 S 0.8043(7) 0.5111(5) 0.0626(5) 0.169(6) Uani 1 1 d . . . . .
S4 S 1.1918(7) 0.8976(4) 0.7075(6) 0.169(5) Uani 1 1 d . . . . .
S1 S 1.2276(6) 0.8906(5) 0.8776(6) 0.158(5) Uani 1 1 d . . . . .
S8 S 0.3847(8) 0.6021(4) 0.7842(6) 0.162(5) Uani 1 1 d . . . . .
S12 S 0.8574(6) 0.5037(4) 0.2346(5) 0.150(5) Uani 1 1 d . . . . .
S11 S 0.7038(6) 0.5073(4) 0.2340(5) 0.130(4) Uani 1 1 d . . . . .
C47 C 0.7605(19) 0.5060(11) 0.188(2) 0.096(12) Uani 1 1 d . U . . .
C48 C 0.7429(15) 0.5107(8) 0.1193(15) 0.055(9) Uani 1 1 d . U . . .
S14 S 0.6511(6) 0.5062(4) 0.0835(4) 0.125(4) Uani 1 1 d . . . . .
C49 C 0.6261(15) 0.5132(3) 0.1611(11) 0.028(8) Uani 1 1 d . U . . .
C76 C 0.3774(16) 0.6954(13) 0.299(2) 0.144(16) Uiso 1 1 d D . . . .
O6 O 0.8352(13) 0.7027(7) 0.2702(11) 0.111(8) Uiso 1 1 d D . . . .
O19 O 0.7920(11) 0.6150(7) 0.5540(10) 0.092(7) Uiso 1 1 d D . . . .
O3 O 0.8944(13) 0.7931(7) 0.4167(11) 0.117(8) Uiso 1 1 d D . . . .
O18 O 0.6584(13) 0.6105(8) 0.5648(11) 0.125(8) Uiso 1 1 d D . . . .
O12 O 0.3243(16) 0.7069(9) 0.3225(13) 0.150(10) Uiso 1 1 d D . . . .
O4 O 1.0094(13) 0.7932(7) 0.3881(11) 0.116(8) Uiso 1 1 d D . . . .
O17 O 0.6712(11) 0.5389(7) 0.5904(10) 0.100(7) Uiso 1 1 d D . . . .
O5 O 0.9495(15) 0.7044(8) 0.2464(13) 0.148(10) Uiso 1 1 d D . . . .
C31 C 0.5653(17) 0.6135(11) 0.9691(15) 0.097(11) Uiso 1 1 d . . . . .
H31A H 0.578704 0.640881 0.992987 0.117 Uiso 1 1 calc R . . . .
H31B H 0.585021 0.590685 1.002382 0.117 Uiso 1 1 calc R . . . .
C73 C 0.376(2) 0.6699(8) 0.2394(12) 0.142(15) Uiso 1 1 d . . . . .
C72 C 0.4279(14) 0.6580(10) 0.2055(18) 0.19(2) Uiso 1 1 d G . . . .
H72 H 0.476909 0.666089 0.223380 0.231 Uiso 1 1 calc R . . . .
C71 C 0.408(2) 0.6342(10) 0.1454(17) 0.174(18) Uiso 1 1 d G . . . .
H71 H 0.444084 0.626090 0.122167 0.209 Uiso 1 1 calc R . . . .
C70 C 0.337(2) 0.6224(10) 0.1192(13) 0.181(19) Uiso 1 1 d G . . . .
C75 C 0.2845(15) 0.6343(11) 0.1531(18) 0.30(3) Uiso 1 1 d G . . . .
H75 H 0.235469 0.626196 0.135174 0.359 Uiso 1 1 calc R . . . .
C74 C 0.3040(17) 0.6581(10) 0.2132(17) 0.149(15) Uiso 1 1 d G . . . .
H74 H 0.268293 0.666195 0.236388 0.179 Uiso 1 1 calc R . . . .
C5 C 1.069(2) 0.8925(16) 0.8589(17) 0.111(12) Uiso 1 1 d . . . . .
C4 C 1.042(2) 0.8539(15) 0.8383(19) 0.133(14) Uiso 1 1 d . . . . .
H4 H 1.064882 0.828085 0.856048 0.159 Uiso 1 1 calc R . . . .
C3 C 0.9745(18) 0.8559(12) 0.7864(16) 0.100(11) Uiso 1 1 d . . . . .
H3 H 0.946396 0.833042 0.762846 0.121 Uiso 1 1 calc R . . . .
C2 C 0.9598(18) 0.9006(13) 0.7787(16) 0.100(11) Uiso 1 1 d . . . . .
C7 C 0.9858(19) 0.9413(13) 0.8028(17) 0.110(12) Uiso 1 1 d . . . . .
H7 H 0.965008 0.968556 0.791376 0.132 Uiso 1 1 calc R . . . .
C6 C 1.050(2) 0.9299(16) 0.848(2) 0.136(15) Uiso 1 1 d . . . . .
H6 H 1.080686 0.951629 0.870856 0.163 Uiso 1 1 calc R . . . .
O14 O 0.569(4) 0.750000 0.405(3) 0.28(3) Uiso 1 2 d S T P . .
O11 O 0.4423(15) 0.7039(8) 0.3304(13) 0.136(9) Uiso 1 1 d D . . . .
O9 O 0.4749(13) 0.7075(7) 0.4745(11) 0.111(8) Uiso 1 1 d D . . . .
O13 O 0.214(3) 0.750000 0.400(2) 0.208(19) Uiso 1 2 d S T P . .
C39 C 0.8120(16) 0.5779(8) 0.5447(14) 0.078(10) Uiso 1 1 d D . . . .
O20 O 0.7988(13) 0.5436(8) 0.5725(12) 0.139(9) Uiso 1 1 d D . . . .
O10 O 0.3583(18) 0.7041(10) 0.4612(15) 0.173(11) Uiso 1 1 d D . . . .
C35 C 0.6664(11) 0.6013(8) 0.7977(9) 0.083(10) Uiso 1 1 d . . . . .
C36 C 0.6466(12) 0.6413(7) 0.8155(11) 0.119(13) Uiso 1 1 d G . . . .
H36 H 0.654398 0.665506 0.790002 0.143 Uiso 1 1 calc R . . . .
C37 C 0.6154(12) 0.6460(6) 0.8708(12) 0.116(13) Uiso 1 1 d G . . . .
H37 H 0.601828 0.673411 0.883012 0.139 Uiso 1 1 calc R . . . .
C32 C 0.6039(10) 0.6107(8) 0.9082(9) 0.078(10) Uiso 1 1 d G . . . .
C33 C 0.6237(11) 0.5707(7) 0.8903(10) 0.089(11) Uiso 1 1 d G . . . .
H33 H 0.615919 0.546493 0.915811 0.107 Uiso 1 1 calc R . . . .
C34 C 0.6550(12) 0.5660(6) 0.8350(12) 0.126(13) Uiso 1 1 d G . . . .
H34 H 0.668489 0.538588 0.822802 0.151 Uiso 1 1 calc R . . . .
C1 C 0.8709(15) 0.9025(8) 0.7197(14) 0.070(9) Uiso 1 1 d D . . . .
C19 C 0.9609(14) 0.7992(10) 0.4209(15) 0.092(11) Uiso 1 1 d D . . . .
C43 C 0.8604(12) 0.5563(9) 0.3455(9) 0.096(11) Uiso 1 1 d . . . . .
C42 C 0.8535(11) 0.5979(8) 0.3660(11) 0.109(12) Uiso 1 1 d G . . . .
H42 H 0.861503 0.620813 0.338076 0.131 Uiso 1 1 calc R . . . .
C41 C 0.8347(12) 0.6060(7) 0.4275(12) 0.116(13) Uiso 1 1 d G . . . .
H41 H 0.829926 0.634360 0.441580 0.140 Uiso 1 1 calc R . . . .
C40 C 0.8229(11) 0.5724(9) 0.4684(9) 0.090(11) Uiso 1 1 d G . . . .
C45 C 0.8299(13) 0.5309(8) 0.4479(12) 0.140(14) Uiso 1 1 d G . . . .
H45 H 0.821861 0.507963 0.475853 0.167 Uiso 1 1 calc R . . . .
C44 C 0.8487(14) 0.5228(6) 0.3864(14) 0.180(18) Uiso 1 1 d G . . . .
H44 H 0.853438 0.494415 0.372349 0.216 Uiso 1 1 calc R . . . .
C10 C 1.2031(15) 0.8482(13) 0.753(2) 0.097(11) Uani 1 1 d . U . . .
C9 C 1.213(2) 0.8502(14) 0.819(3) 0.134(14) Uani 1 1 d . U . . .
S2 S 1.2307(7) 0.8004(5) 0.8606(6) 0.169(5) Uani 1 1 d . U . . .
C11 C 1.2181(16) 0.7695(3) 0.7855(12) 0.099(10) Uani 1 1 d D U . . .
S3 S 1.1943(7) 0.8029(5) 0.7084(6) 0.167(5) Uani 1 1 d . U . . .
C16 C 0.9945(17) 0.8266(8) 0.4895(12) 0.116(13) Uiso 1 1 d . . . . .
C17 C 0.9621(12) 0.8358(8) 0.5427(16) 0.166(17) Uiso 1 1 d G . . . .
H17 H 0.914234 0.826340 0.540306 0.199 Uiso 1 1 calc R . . . .
C18 C 0.9996(17) 0.8588(9) 0.5995(12) 0.128(13) Uiso 1 1 d G . . . .
H18 H 0.977481 0.865066 0.635845 0.153 Uiso 1 1 calc R . . . .
C13 C 1.0696(17) 0.8726(9) 0.6030(13) 0.153(16) Uiso 1 1 d G . . . .
C14 C 1.1021(12) 0.8635(10) 0.5498(18) 0.22(2) Uiso 1 1 d G . . . .
H14 H 1.149909 0.872925 0.552261 0.261 Uiso 1 1 calc R . . . .
C15 C 1.0645(17) 0.8405(9) 0.4931(13) 0.154(16) Uiso 1 1 d G . . . .
H15 H 1.086662 0.834199 0.456722 0.185 Uiso 1 1 calc R . . . .
C8 C 1.1522(18) 0.8827(12) 0.9172(17) 0.116(13) Uiso 1 1 d . . . . .
H8A H 1.153107 0.853197 0.934184 0.139 Uiso 1 1 calc R . . . .
H8B H 1.157854 0.901974 0.957138 0.139 Uiso 1 1 calc R . . . .
C20 C 0.4214(17) 0.6936(15) 0.494(2) 0.180(19) Uiso 1 1 d D . . . .
C50 C 0.792(3) 0.5656(14) 0.033(2) 0.167(17) Uiso 1 1 d . . . . .
H50A H 0.822260 0.570376 -0.000070 0.201 Uiso 1 1 calc R . . . .
H50B H 0.741103 0.569595 0.007970 0.201 Uiso 1 1 calc R . . . .
C46 C 0.880(2) 0.5541(12) 0.2747(18) 0.130(14) Uiso 1 1 d . . . . .
H46A H 0.932137 0.559331 0.281321 0.156 Uiso 1 1 calc R . . . .
H46B H 0.853156 0.576549 0.244265 0.156 Uiso 1 1 calc R . . . .
C27 C 0.450(2) 0.5904(12) 0.7375(18) 0.132(14) Uiso 1 1 d . . . . .
H27A H 0.499245 0.595363 0.767070 0.158 Uiso 1 1 calc R . . . .
H27B H 0.446429 0.560123 0.723818 0.158 Uiso 1 1 calc R . . . .
C28 C 0.4160(15) 0.6482(9) 0.8281(15) 0.062(7) Uani 1 1 d . U . . .
S7 S 0.3914(7) 0.6961(4) 0.7838(5) 0.141(4) Uani 1 1 d . U . . .
C30 C 0.4329(11) 0.7318(3) 0.8560(10) 0.040(6) Uani 1 1 d D U . . .
S6 S 0.4602(6) 0.7011(4) 0.9324(5) 0.132(4) Uani 1 1 d . U . . .
C29 C 0.4469(15) 0.6517(10) 0.8984(15) 0.063(7) Uani 1 1 d . U . . .
C57 C 0.8842(15) 0.6939(10) 0.2392(15) 0.084(10) Uiso 1 1 d D . . . .
C55 C 0.9056(11) 0.6445(7) 0.1547(12) 0.065(9) Uiso 1 1 d . . . . .
H55 H 0.954584 0.653663 0.165999 0.078 Uiso 1 1 calc R . . . .
C56 C 0.8833(15) 0.6128(7) 0.1059(11) 0.136(14) Uiso 1 1 d G . . . .
H56 H 0.916936 0.600307 0.083847 0.163 Uiso 1 1 calc R . . . .
C51 C 0.8117(17) 0.5993(8) 0.0893(12) 0.149(15) Uiso 1 1 d G . . . .
C52 C 0.7624(11) 0.6176(10) 0.1215(16) 0.23(2) Uiso 1 1 d G . . . .
H52 H 0.713489 0.608415 0.110151 0.270 Uiso 1 1 calc R . . . .
C53 C 0.7848(14) 0.6493(9) 0.1703(14) 0.148(15) Uiso 1 1 d G . . . .
H53 H 0.751135 0.661772 0.192303 0.178 Uiso 1 1 calc R . . . .
C54 C 0.8564(16) 0.6627(7) 0.1869(10) 0.117(13) Uiso 1 1 d G . . . .
C69 C 0.334(3) 0.5938(17) 0.054(2) 0.20(2) Uiso 1 1 d . . . . .
H69A H 0.376035 0.600337 0.035104 0.236 Uiso 1 1 calc R . . . .
H69B H 0.289345 0.599506 0.018428 0.236 Uiso 1 1 calc R . . . .
C61 C 0.409(2) 0.5143(14) 0.312(2) 0.164(17) Uiso 1 1 d . . . . .
H61A H 0.423623 0.487008 0.295137 0.197 Uiso 1 1 calc R . . . .
H61B H 0.366779 0.508719 0.331221 0.197 Uiso 1 1 calc R . . . .
C64 C 0.5356(14) 0.5838(6) 0.4583(13) 0.117(13) Uiso 1 1 d . . . . .
H64 H 0.539770 0.612053 0.475133 0.141 Uiso 1 1 calc R . . . .
C65 C 0.5824(11) 0.5526(9) 0.4926(9) 0.095(11) Uiso 1 1 d G . . . .
C66 C 0.5763(11) 0.5112(7) 0.4680(12) 0.112(12) Uiso 1 1 d G . . . .
H66 H 0.608266 0.489926 0.491441 0.135 Uiso 1 1 calc R . . . .
C67 C 0.5234(13) 0.5010(6) 0.4090(12) 0.115(12) Uiso 1 1 d G . . . .
H67 H 0.519228 0.472703 0.392126 0.138 Uiso 1 1 calc R . . . .
C62 C 0.4766(11) 0.5321(9) 0.3746(9) 0.093(11) Uiso 1 1 d G . . . .
C63 C 0.4827(12) 0.5735(7) 0.3993(12) 0.129(14) Uiso 1 1 d G . . . .
H63 H 0.450731 0.594829 0.375817 0.155 Uiso 1 1 calc R . . . .
C68 C 0.6432(15) 0.5716(8) 0.5579(14) 0.072(10) Uiso 1 1 d D . . . .
C1A C 0.617(5) 0.750000 0.592(4) 0.17(5) Uiso 0.5 2 d DS T P . .
H1AA H 0.660826 0.736312 0.585338 0.250 Uiso 0.25 1 calc R . . A -1
H1AB H 0.614761 0.779288 0.575335 0.250 Uiso 0.25 1 calc R . . A -1
H1AC H 0.574342 0.734400 0.566558 0.250 Uiso 0.25 1 calc R . . A -1
N1A N 0.619(3) 0.750000 0.664(3) 0.24(6) Uiso 0.5 2 d DS T P . .
C2A C 0.689(3) 0.750000 0.711(5) 0.37(13) Uiso 0.5 2 d DS T P . .
H2AA H 0.684725 0.742195 0.757341 0.551 Uiso 0.25 1 calc R . . B -1
H2AB H 0.710589 0.778368 0.712787 0.551 Uiso 0.25 1 calc R . . B -1
H2AC H 0.720407 0.729438 0.695875 0.551 Uiso 0.25 1 calc R . . B -1
C3A C 0.559(3) 0.750000 0.687(3) 0.014(18) Uiso 0.5 2 d DS T P . .
H3A H 0.512858 0.750000 0.654956 0.016 Uiso 0.5 2 calc RS T P . .
O1A O 0.562(3) 0.750000 0.748(3) 0.15(3) Uiso 0.5 2 d DS T P . .
C2B C 0.655(3) 0.6210(15) 0.336(3) 0.02(2) Uiso 0.33 1 d D . . . .
C3B C 0.685(3) 0.6678(18) 0.435(2) 0.04(2) Uiso 0.33 1 d D . . . .
N1B N 0.668(2) 0.6623(13) 0.367(2) 0.031(17) Uiso 0.33 1 d D . . . .
O1B O 0.695(5) 0.702(3) 0.464(5) 0.47(13) Uiso 0.33 1 d D . . . .
C1B C 0.659(6) 0.6974(18) 0.320(3) 0.15(5) Uiso 0.33 1 d D . . . .
C12 C 1.092(2) 0.8978(16) 0.670(2) 0.185(19) Uiso 1 1 d . . . . .
H12A H 1.067774 0.885807 0.703519 0.222 Uiso 1 1 calc R . . . .
H12B H 1.075676 0.927511 0.660572 0.222 Uiso 1 1 calc R . . . .
S9 S 0.3847(7) 0.5478(5) 0.2464(6) 0.178(6) Uani 1 1 d . . . . .

loop_
_atom_site_aniso_label
_atom_site_aniso_U_11
_atom_site_aniso_U_22
_atom_site_aniso_U_33
_atom_site_aniso_U_23
_atom_site_aniso_U_13
_atom_site_aniso_U_12
Cu5 0.080(4) 0.150(5) 0.053(3) -0.009(3) -0.018(3) -0.014(3)
C59 0.136(17) 0.135(17) 0.138(17) -0.002(10) 0.031(11) -0.003(10)
S10 0.107(9) 0.198(12) 0.074(7) 0.000(7) -0.020(7) -0.011(8)
C58 0.067(13) 0.065(13) 0.057(13) -0.013(9) 0.016(10) 0.007(9)
S15 0.139(10) 0.142(10) 0.060(6) -0.011(6) 0.012(7) -0.029(8)
C60 0.130(16) 0.123(16) 0.124(16) 0.000(10) 0.027(11) -0.009(10)
Cu3 0.075(6) 0.196(9) 0.098(5) 0.000 0.014(4) 0.000
S16 0.134(11) 0.33(2) 0.091(8) -0.108(11) -0.022(8) -0.027(12)
Cu2 0.093(6) 0.201(9) 0.115(6) 0.000 0.024(5) 0.000
Cu4 0.096(6) 0.224(10) 0.080(5) 0.000 0.010(5) 0.000
Cu6 0.125(5) 0.145(5) 0.063(3) 0.001(3) 0.012(3) 0.002(4)
Cu1 0.097(7) 0.190(9) 0.173(8) 0.000 0.055(6) 0.000
S5 0.189(13) 0.137(11) 0.101(8) 0.023(8) 0.040(8) -0.002(9)
S13 0.175(12) 0.241(16) 0.081(7) -0.042(9) 0.013(8) 0.035(11)
S4 0.168(12) 0.162(12) 0.144(10) 0.014(9) -0.021(9) -0.046(10)
S1 0.134(10) 0.213(14) 0.112(8) -0.003(10) 0.002(7) -0.017(10)
S8 0.199(13) 0.154(12) 0.116(9) -0.007(8) 0.008(9) -0.026(10)
S12 0.139(11) 0.197(13) 0.108(8) -0.019(8) 0.021(7) 0.042(9)
S11 0.125(9) 0.190(12) 0.072(7) 0.012(7) 0.017(7) 0.020(8)
C47 0.094(15) 0.097(15) 0.095(14) 0.000(10) 0.020(10) 0.001(10)
C48 0.051(12) 0.058(12) 0.056(12) -0.004(9) 0.016(10) 0.006(9)
S14 0.128(10) 0.164(11) 0.066(7) -0.009(7) -0.005(6) 0.011(8)
C49 0.021(11) 0.036(12) 0.023(11) -0.007(8) 0.001(9) -0.003(9)
C10 0.04(2) 0.12(2) 0.11(2) -0.02(2) -0.017(19) 0.015(17)
C9 0.14(3) 0.13(2) 0.11(2) -0.02(2) 0.00(2) 0.01(2)
S2 0.144(11) 0.206(14) 0.123(8) 0.001(10) -0.030(8) 0.014(10)
C11 0.12(2) 0.132(17) 0.020(15) -0.011(16) -0.024(13) 0.026(17)
S3 0.174(12) 0.174(13) 0.128(8) 0.006(9) -0.008(8) 0.020(10)
C28 0.067(11) 0.056(9) 0.064(9) 0.005(8) 0.017(7) -0.013(8)
S7 0.159(8) 0.140(8) 0.121(6) 0.014(6) 0.028(6) -0.010(6)
C30 0.033(10) 0.054(8) 0.028(9) 0.008(8) -0.001(7) -0.005(8)
S6 0.144(8) 0.130(8) 0.122(6) 0.007(6) 0.031(6) 0.006(6)
C29 0.068(11) 0.056(10) 0.064(9) 0.008(8) 0.016(7) -0.009(8)
S9 0.172(12) 0.221(15) 0.110(9) -0.012(9) -0.022(9) -0.018(11)

loop_
_atom_type_symbol
_atom_type_description
_atom_type_scat_dispersion_real
_atom_type_scat_dispersion_imag
_atom_type_scat_source
C C 0.0181 0.0091 'International Tables Vol C Tables 4.2.6.8 and 6.1.1.4'
H H 0.0000 0.0000 'International Tables Vol C Tables 4.2.6.8 and 6.1.1.4'
Cu Cu -1.9646 0.5888 'International Tables Vol C Tables 4.2.6.8 and 6.1.1.4'
N N 0.0311 0.0180 'International Tables Vol C Tables 4.2.6.8 and 6.1.1.4'
O O 0.0492 0.0322 'International Tables Vol C Tables 4.2.6.8 and 6.1.1.4'
S S 0.3331 0.5567 'International Tables Vol C Tables 4.2.6.8 and 6.1.1.4'

loop_
_exptl_crystal_face_index_h
_exptl_crystal_face_index_k
_exptl_crystal_face_index_l
_exptl_crystal_face_perp_dist
1 -5 -1 0.1373
-1 5 1 0.1414
4 0 5 0.0202
-4 0 -5 0.0256
2 -1 -5 0.0188
-2 0 5 0.0338
3 5 1 0.0988
-5 -2 3 0.0475
-4 1 5 0.0323
5 1 -3 0.0342
-5 0 3 0.0269

loop_
_geom_angle_atom_site_label_1
_geom_angle_atom_site_label_2
_geom_angle_atom_site_label_3
_geom_angle
_geom_angle_site_symmetry_1
_geom_angle_site_symmetry_3
_geom_angle_publ_flag
O15 Cu5 Cu6 87.3(7) . . ?
O15 Cu5 O22 95.9(9) . . ?
O15 Cu5 O19 173.7(10) . . ?
O15 Cu5 O18 92.6(9) . . ?
O22 Cu5 Cu6 176.8(6) . . ?
O1 Cu5 O15 90.0(9) 4_575 . ?
O1 Cu5 Cu6 84.4(7) 4_575 . ?
O1 Cu5 O22 94.8(9) 4_575 . ?
O1 Cu5 O19 90.4(8) 4_575 . ?
O1 Cu5 O18 169.6(11) 4_575 . ?
O19 Cu5 Cu6 86.6(7) . . ?
O19 Cu5 O22 90.3(9) . . ?
O19 Cu5 O18 86.0(9) . . ?
O18 Cu5 Cu6 85.6(8) . . ?
O18 Cu5 O22 95.0(10) . . ?
S10 C59 S9 122(3) . . ?
C60 C59 S10 133(3) . . ?
C60 C59 S9 105(3) . . ?
C59 S10 C58 95(2) . . ?
S10 C58 S15 109.8(19) . . ?
C49 C58 S10 124(3) . . ?
C49 C58 S15 126(3) . . ?
C60 S15 C58 102.1(17) . . ?
C59 C60 S15 100(3) . . ?
C59 C60 S16 138(3) . . ?
S16 C60 S15 120(3) . . ?
O15 C38 O16 134(3) . . ?
O15 C38 C35 113(2) . . ?
O16 C38 C35 112(2) . . ?
C38 O15 Cu5 116(2) . . ?
O7 Cu3 Cu4 175.1(14) . . ?
O6 Cu3 Cu4 81.8(7) 4_575 . ?
O6 Cu3 Cu4 81.8(7) . . ?
O6 Cu3 O7 101.6(12) 4_575 . ?
O6 Cu3 O7 101.6(12) . . ?
O6 Cu3 O6 91.2(12) . 4_575 ?
O3 Cu3 Cu4 88.3(8) 4_575 . ?
O3 Cu3 Cu4 88.3(8) . . ?
O3 Cu3 O7 88.2(12) 4_575 . ?
O3 Cu3 O7 88.2(12) . . ?
O3 Cu3 O6 169.7(11) . . ?
O3 Cu3 O6 169.7(11) 4_575 4_575 ?
O3 Cu3 O6 90.1(8) . 4_575 ?
O3 Cu3 O6 90.1(8) 4_575 . ?
O3 Cu3 O3 86.8(13) . 4_575 ?
C60 S16 C69 98(2) . . ?
C38 O16 Cu6 120(2) . . ?
O12 Cu2 Cu1 86.8(9) . . ?
O12 Cu2 Cu1 86.8(9) 4_575 . ?
O12 Cu2 O12 90.2(16) 4_575 . ?
O12 Cu2 O13 100.0(12) 4_575 . ?
O12 Cu2 O13 100.0(12) . . ?
O12 Cu2 O10 167.5(14) 4_575 . ?
O12 Cu2 O10 167.5(14) . 4_575 ?
O12 Cu2 O10 87.1(11) . . ?
O12 Cu2 O10 87.1(11) 4_575 4_575 ?
O13 Cu2 Cu1 170.2(12) . . ?
O10 Cu2 Cu1 80.9(10) . . ?
O10 Cu2 Cu1 80.9(10) 4_575 . ?
O10 Cu2 O13 92.5(12) 4_575 . ?
O10 Cu2 O13 92.4(12) . . ?
O10 Cu2 O10 92.8(17) . 4_575 ?
O8 Cu4 Cu3 176.8(15) . . ?
O4 Cu4 Cu3 83.2(7) 4_575 . ?
O4 Cu4 Cu3 83.2(7) . . ?
O4 Cu4 O8 99.1(13) 4_575 . ?
O4 Cu4 O8 99.1(13) . . ?
O4 Cu4 O4 87.2(13) . 4_575 ?
O4 Cu4 O5 171.4(11) 4_575 4_575 ?
O4 Cu4 O5 89.5(10) 4_575 . ?
O4 Cu4 O5 89.5(10) . 4_575 ?
O4 Cu4 O5 171.4(11) . . ?
O5 Cu4 Cu3 88.6(8) 4_575 . ?
O5 Cu4 Cu3 88.6(8) . . ?
O5 Cu4 O8 89.2(13) . . ?
O5 Cu4 O8 89.2(13) 4_575 . ?
O5 Cu4 O5 92.7(15) 4_575 . ?
O16 Cu6 Cu5 83.0(7) . . ?
O16 Cu6 O21 95.0(9) . . ?
O16 Cu6 O20 165.3(11) . . ?
O2 Cu6 Cu5 85.1(7) 4_575 . ?
O2 Cu6 O16 88.4(8) 4_575 . ?
O2 Cu6 O21 93.3(9) 4_575 . ?
O2 Cu6 O20 93.9(9) 4_575 . ?
O21 Cu6 Cu5 177.5(6) . . ?
O17 Cu6 Cu5 84.7(7) . . ?
O17 Cu6 O16 91.8(9) . . ?
O17 Cu6 O2 169.7(10) . 4_575 ?
O17 Cu6 O21 96.9(9) . . ?
O17 Cu6 O20 83.5(10) . . ?
O20 Cu6 Cu5 82.7(8) . . ?
O20 Cu6 O21 99.4(10) . . ?
O14 Cu1 Cu2 175.4(19) . . ?
O14 Cu1 O11 95.9(15) . . ?
O14 Cu1 O11 95.9(15) . 4_575 ?
O14 Cu1 O9 98.0(15) . 4_575 ?
O14 Cu1 O9 98.0(15) . . ?
O11 Cu1 Cu2 80.8(8) . . ?
O11 Cu1 Cu2 80.8(8) 4_575 . ?
O11 Cu1 O11 90.6(14) . 4_575 ?
O9 Cu1 Cu2 85.4(8) 4_575 . ?
O9 Cu1 Cu2 85.4(8) . . ?
O9 Cu1 O11 89.4(9) . . ?
O9 Cu1 O11 166.0(11) 4_575 . ?
O9 Cu1 O11 89.4(9) 4_575 4_575 ?
O9 Cu1 O11 166.0(11) . 4_575 ?
O9 Cu1 O9 87.4(13) 4_575 . ?
C1 O2 Cu6 118(2) . 4_575 ?
C25 C24 C23 120.0 . . ?
C25 C24 C27 118(2) . . ?
C23 C24 C27 122(2) . . ?
C24 C25 C26 120.0 . . ?
C21 C26 C25 120.0 . . ?
C26 C21 C22 120.0 . . ?
C26 C21 C20 114(3) . . ?
C22 C21 C20 126(3) . . ?
C21 C22 C23 120.0 . . ?
C22 C23 C24 120.0 . . ?
C1 O1 Cu5 121(2) . 4_575 ?
C29 S5 C31 101.5(15) . . ?
C50 S13 C48 99.3(18) . . ?
C10 S4 C12 101.1(19) . . ?
C9 S1 C8 100(2) . . ?
C28 S8 C27 104.1(17) . . ?
C46 S12 C47 106.9(17) . . ?
C47 S11 C49 94.1(15) . . ?
S11 C47 S12 116(2) . . ?
C48 C47 S12 119(3) . . ?
C48 C47 S11 124(3) . . ?
C47 C48 S13 127(3) . . ?
C47 C48 S14 113(2) . . ?
S14 C48 S13 118.9(17) . . ?
C48 S14 C49 95.2(13) . . ?
C58 C49 S11 128(2) . . ?
C58 C49 S14 121(2) . . ?
S14 C49 S11 110.8(16) . . ?
O12 C76 C73 128(3) . . ?
O12 C76 O11 122(4) . . ?
O11 C76 C73 110(3) . . ?
C57 O6 Cu3 118(2) . . ?
C39 O19 Cu5 119(2) . . ?
C19 O3 Cu3 110(2) . . ?
C68 O18 Cu5 117(2) . . ?
C76 O12 Cu2 124(3) . . ?
C19 O4 Cu4 115(2) . . ?
C68 O17 Cu6 119(2) . . ?
C57 O5 Cu4 116(2) . . ?
C32 C31 S5 116.8(19) . . ?
C72 C73 C76 134(3) . . ?
C72 C73 C74 120.0 . . ?
C74 C73 C76 106(3) . . ?
C73 C72 C71 120.0 . . ?
C70 C71 C72 120.0 . . ?
C71 C70 C69 107(4) . . ?
C75 C70 C71 120.0 . . ?
C75 C70 C69 133(4) . . ?
C70 C75 C74 120.0 . . ?
C75 C74 C73 120.0 . . ?
C4 C5 C8 105(4) . . ?
C6 C5 C4 137(5) . . ?
C6 C5 C8 118(4) . . ?
C5 C4 C3 113(4) . . ?
C2 C3 C4 104(3) . . ?
C3 C2 C1 103(3) . . ?
C7 C2 C3 144(4) . . ?
C7 C2 C1 113(3) . . ?
C6 C7 C2 99(4) . . ?
C5 C6 C7 123(5) . . ?
C76 O11 Cu1 124(3) . . ?
C20 O9 Cu1 126(3) . . ?
O19 C39 O20 129(3) . . ?
O19 C39 C40 111(2) . . ?
O20 C39 C40 115(3) . . ?
C39 O20 Cu6 122(2) . . ?
C20 O10 Cu2 128(3) . . ?
C36 C35 C38 120(2) . . ?
C36 C35 C34 120.0 . . ?
C34 C35 C38 120(2) . . ?
C37 C36 C35 120.0 . . ?
C32 C37 C36 120.0 . . ?
C37 C32 C31 123(2) . . ?
C37 C32 C33 120.0 . . ?
C33 C32 C31 117(2) . . ?
C32 C33 C34 120.0 . . ?
C33 C34 C35 120.0 . . ?
O2 C1 C2 106(2) . . ?
O1 C1 O2 131(3) . . ?
O1 C1 C2 123(2) . . ?
O3 C19 O4 142(3) . . ?
O3 C19 C16 108(3) . . ?
O4 C19 C16 109(3) . . ?
C42 C43 C44 120.0 . . ?
C42 C43 C46 112(2) . . ?
C44 C43 C46 128(2) . . ?
C43 C42 C41 120.0 . . ?
C40 C41 C42 120.0 . . ?
C41 C40 C39 124(2) . . ?
C41 C40 C45 120.0 . . ?
C45 C40 C39 115(2) . . ?
C44 C45 C40 120.0 . . ?
C45 C44 C43 120.0 . . ?
C9 C10 S4 117(4) . . ?
C9 C10 S3 124(4) . . ?
S3 C10 S4 119(2) . . ?
S1 C9 S2 111(3) . . ?
C10 C9 S1 134(4) . . ?
C10 C9 S2 113(4) . . ?
C11 S2 C9 97.0(17) . . ?
S2 C11 S3 110.9(8) . . ?
C11 C11 S2 123.6(7) 4_575 . ?
C11 C11 S3 125.1(7) 4_575 . ?
C10 S3 C11 93.8(16) . . ?
C17 C16 C19 127(2) . . ?
C17 C16 C15 120.0 . . ?
C15 C16 C19 113(2) . . ?
C18 C17 C16 120.0 . . ?
C17 C18 C13 120.0 . . ?
C18 C13 C14 120.0 . . ?
C18 C13 C12 106(3) . . ?
C14 C13 C12 134(3) . . ?
C15 C14 C13 120.0 . . ?
C14 C15 C16 120.0 . . ?
C5 C8 S1 112(2) . . ?
O9 C20 C21 128(4) . . ?
O9 C20 O10 119(4) . . ?
O10 C20 C21 113(3) . . ?
C51 C50 S13 116(3) . . ?
C43 C46 S12 112(2) . . ?
C24 C27 S8 110(2) . . ?
S8 C28 S7 116.7(17) . . ?
C29 C28 S8 126(2) . . ?
C29 C28 S7 116(2) . . ?
C28 S7 C30 96.8(11) . . ?
C30 C30 S7 127.5(5) 4_575 . ?
C30 C30 S6 123.0(5) 4_575 . ?
S6 C30 S7 108.6(7) . . ?
C29 S6 C30 99.9(12) . . ?
S5 C29 S6 121.0(18) . . ?
C28 C29 S5 121(2) . . ?
C28 C29 S6 118(2) . . ?
O6 C57 C54 109(3) . . ?
O5 C57 O6 135(3) . . ?
O5 C57 C54 116(3) . . ?
C56 C55 C54 120.0 . . ?
C51 C56 C55 120.0 . . ?
C56 C51 C50 116(3) . . ?
C56 C51 C52 120.0 . . ?
C52 C51 C50 124(3) . . ?
C51 C52 C53 120.0 . . ?
C54 C53 C52 120.0 . . ?
C55 C54 C57 117(2) . . ?
C53 C54 C57 123(2) . . ?
C53 C54 C55 120.0 . . ?
C70 C69 S16 109(3) . . ?
S9 C61 C62 113(3) . . ?
C65 C64 C63 120.0 . . ?
C64 C65 C68 112(2) . . ?
C66 C65 C64 120.0 . . ?
C66 C65 C68 128(2) . . ?
C67 C66 C65 120.0 . . ?
C62 C67 C66 120.0 . . ?
C67 C62 C61 115(2) . . ?
C63 C62 C61 125(2) . . ?
C63 C62 C67 120.0 . . ?
C62 C63 C64 120.0 . . ?
O18 C68 O17 133(3) . . ?
O18 C68 C65 123(2) . . ?
O17 C68 C65 104(2) . . ?
C1A N1A C2A 116(3) . . ?
C3A N1A C1A 123(3) . . ?
C3A N1A C2A 121(3) . . ?
O1A C3A N1A 122(4) . . ?
O1B C3B N1B 125(5) . . ?
C3B N1B C2B 122(3) . . ?
C3B N1B C1B 122(3) . . ?
C1B N1B C2B 115(3) . . ?
C13 C12 S4 113(3) . . ?
C61 S9 C59 100(2) . . ?

loop_
_geom_bond_atom_site_label_1
_geom_bond_atom_site_label_2
_geom_bond_distance
_geom_bond_site_symmetry_2
_geom_bond_publ_flag
Cu5 O15 1.90(2) . ?
Cu5 Cu6 2.638(8) . ?
Cu5 O22 2.07(2) . ?
Cu5 O1 1.87(2) 4_575 ?
Cu5 O19 1.91(2) . ?
Cu5 O18 1.92(2) . ?
C59 S10 1.57(5) . ?
C59 C60 1.47(5) . ?
C59 S9 1.88(4) . ?
S10 C58 1.77(3) . ?
C58 S15 1.80(3) . ?
C58 C49 1.15(3) . ?
S15 C60 1.82(4) . ?
C60 S16 1.60(4) . ?
C38 O15 1.251(15) . ?
C38 O16 1.258(15) . ?
C38 C35 1.56(3) . ?
Cu3 Cu4 2.693(10) . ?
Cu3 O7 2.16(5) . ?
Cu3 O6 2.09(2) . ?
Cu3 O6 2.09(2) 4_575 ?
Cu3 O3 1.98(2) . ?
Cu3 O3 1.98(2) 4_575 ?
S16 C69 1.78(5) . ?
O16 Cu6 1.92(2) . ?
Cu2 Cu1 2.649(11) . ?
Cu2 O12 1.92(3) . ?
Cu2 O12 1.92(3) 4_575 ?
Cu2 O13 2.27(5) . ?
Cu2 O10 2.00(3) . ?
Cu2 O10 2.00(3) 4_575 ?
O8 Cu4 2.00(6) . ?
Cu4 O4 1.98(2) 4_575 ?
Cu4 O4 1.98(2) . ?
Cu4 O5 1.99(3) 4_575 ?
Cu4 O5 1.99(3) . ?
Cu6 O2 1.90(2) 4_575 ?
Cu6 O21 2.20(2) . ?
Cu6 O17 1.90(2) . ?
Cu6 O20 1.93(3) . ?
Cu1 O14 1.86(7) . ?
Cu1 O11 2.05(3) 4_575 ?
Cu1 O11 2.05(3) . ?
Cu1 O9 1.94(2) . ?
Cu1 O9 1.94(2) 4_575 ?
O2 C1 1.267(14) . ?
C24 C25 1.3900 . ?
C24 C23 1.3900 . ?
C24 C27 1.60(4) . ?
C25 C26 1.3900 . ?
C26 C21 1.3900 . ?
C21 C22 1.3900 . ?
C21 C20 1.41(4) . ?
C22 C23 1.3900 . ?
O1 C1 1.257(15) . ?
S5 C31 1.76(3) . ?
S5 C29 1.65(3) . ?
S13 C48 1.82(3) . ?
S13 C50 1.81(5) . ?
S4 C10 1.79(4) . ?
S4 C12 1.86(5) . ?
S1 C9 1.70(5) . ?
S1 C8 1.82(3) . ?
S8 C27 1.78(4) . ?
S8 C28 1.73(3) . ?
S12 C47 1.86(4) . ?
S12 C46 1.78(4) . ?
S11 C47 1.59(4) . ?
S11 C49 1.81(3) . ?
C47 C48 1.34(3) . ?
C48 S14 1.73(3) . ?
S14 C49 1.75(3) . ?
C76 O12 1.269(16) . ?
C76 C73 1.44(4) . ?
C76 O11 1.271(16) . ?
O6 C57 1.275(15) . ?
O19 C39 1.259(15) . ?
O3 C19 1.266(15) . ?
O18 C68 1.260(15) . ?
O4 C19 1.274(15) . ?
O17 C68 1.267(15) . ?
O5 C57 1.263(15) . ?
C31 C32 1.58(3) . ?
C73 C72 1.3900 . ?
C73 C74 1.3900 . ?
C72 C71 1.3900 . ?
C71 C70 1.3900 . ?
C70 C75 1.3900 . ?
C70 C69 1.57(5) . ?
C75 C74 1.3900 . ?
C5 C4 1.35(4) . ?
C5 C6 1.24(5) . ?
C5 C8 1.76(5) . ?
C4 C3 1.44(4) . ?
C3 C2 1.44(4) . ?
C2 C7 1.42(4) . ?
C2 C1 1.81(4) . ?
C7 C6 1.37(4) . ?
O9 C20 1.262(16) . ?
C39 O20 1.270(15) . ?
C39 C40 1.60(3) . ?
O10 C20 1.267(16) . ?
C35 C36 1.3900 . ?
C35 C34 1.3900 . ?
C36 C37 1.3900 . ?
C37 C32 1.3900 . ?
C32 C33 1.3900 . ?
C33 C34 1.3900 . ?
C19 C16 1.62(3) . ?
C43 C42 1.3900 . ?
C43 C44 1.3900 . ?
C43 C46 1.55(3) . ?
C42 C41 1.3900 . ?
C41 C40 1.3900 . ?
C40 C45 1.3900 . ?
C45 C44 1.3900 . ?
C10 C9 1.29(4) . ?
C10 S3 1.67(4) . ?
C9 S2 1.77(5) . ?
S2 C11 1.76(2) . ?
C11 C11 1.23(2) 4_575 ?
C11 S3 1.83(2) . ?
C16 C17 1.3900 . ?
C16 C15 1.3900 . ?
C17 C18 1.3900 . ?
C18 C13 1.3900 . ?
C13 C14 1.3900 . ?
C13 C12 1.52(5) . ?
C14 C15 1.3900 . ?
C50 C51 1.53(4) . ?
C28 S7 1.76(3) . ?
C28 C29 1.39(3) . ?
S7 C30 1.85(2) . ?
C30 C30 1.145(19) 4_575 ?
C30 S6 1.78(2) . ?
S6 C29 1.69(3) . ?
C57 C54 1.44(3) . ?
C55 C56 1.3900 . ?
C55 C54 1.3900 . ?
C56 C51 1.3900 . ?
C51 C52 1.3900 . ?
C52 C53 1.3900 . ?
C53 C54 1.3900 . ?
C61 C62 1.66(4) . ?
C61 S9 1.66(4) . ?
C64 C65 1.3900 . ?
C64 C63 1.3900 . ?
C65 C66 1.3900 . ?
C65 C68 1.63(3) . ?
C66 C67 1.3900 . ?
C67 C62 1.3900 . ?
C62 C63 1.3900 . ?
C1A N1A 1.43(2) . ?
N1A C2A 1.45(2) . ?
N1A C3A 1.334(19) . ?
C3A O1A 1.22(2) . ?
C2B N1B 1.441(19) . ?
C3B N1B 1.331(19) . ?
C3B O1B 1.21(2) . ?
N1B C1B 1.437(19) . ?

loop_
_exptl_oxdiff_crystal_face_indexfrac_h
_exptl_oxdiff_crystal_face_indexfrac_k
_exptl_oxdiff_crystal_face_indexfrac_l
_exptl_oxdiff_crystal_face_x
_exptl_oxdiff_crystal_face_y
_exptl_oxdiff_crystal_face_z
0.9862 -4.9980 -0.9987 0.0158 0.1952 0.1763
-0.9862 4.9980 0.9987 -0.0158 -0.1952 -0.1763
4.0087 0.0194 5.0072 0.0899 0.3715 -0.4340
-4.0087 -0.0194 -5.0072 -0.0899 -0.3715 0.4340
2.0045 -1.0141 -4.9936 0.2646 -0.0459 0.2865
-2.0079 0.0150 4.9934 -0.2800 0.0825 -0.2580
3.0249 5.0009 1.0079 0.2308 -0.0025 -0.2936
-5.0221 -1.9920 2.9867 -0.4332 -0.0605 0.0135
-4.0101 1.0126 4.9890 -0.3879 -0.0504 -0.2278
5.0187 0.9929 -2.9870 0.4178 0.0970 0.0149
-5.0153 0.0062 2.9873 -0.4023 -0.1336 -0.0434

loop_
_smtbx_masks_void_nr
_smtbx_masks_void_average_x
_smtbx_masks_void_average_y
_smtbx_masks_void_average_z
_smtbx_masks_void_volume
_smtbx_masks_void_count_electrons
_smtbx_masks_void_content
1 -0.552 -0.832 -0.032 3950.9 928.6 ?
